data_1526515
loop_
_publ_author_name
'Kahlenberg, V.'

_publ_section_title
;
 The crystal structures of the strontium gallates Sr10 Ga6 O19 and Sr3 Ga2
 O6
;
_journal_name_full 'Journal of Solid State Chemistry'
_journal_page_first 421
_journal_page_last 429
_journal_volume 160
_journal_year 2001
_chemical_formula_sum 'Ga6 O19 Sr10'
_chemical_name_systematic 'Sr10 (Ga6 O19)'
_space_group_IT_number 15
_symmetry_space_group_name_Hall '-C 2yc'
_symmetry_space_group_name_H-M 'C 1 2/c 1'
_cell_angle_alpha 90
_cell_angle_beta 103.55
_cell_angle_gamma 90
_cell_formula_units_Z 8
_cell_length_a 34.973
_cell_length_b 7.934
_cell_length_c 15.943
_cell_volume 4300.664
_citation_journal_id_ASTM JSSCBI
_cod_data_source_file Kahlenberg_JSSCBI_2001_1650.cif
_cod_data_source_block Ga6O19Sr10
_cod_database_code 1526515

loop_
_symmetry_equiv_pos_as_xyz
x,y,z
-x,y,-z+1/2
-x,-y,-z
x,-y,z-1/2
x+1/2,y+1/2,z
-x+1/2,y+1/2,-z+1/2
-x+1/2,-y+1/2,-z
x+1/2,-y+1/2,z-1/2

loop_
_atom_site_label
_atom_site_type_symbol
_atom_site_fract_x
_atom_site_fract_y
_atom_site_fract_z
_atom_site_occupancy
_atom_site_U_iso_or_equiv
Sr1 Sr+2 0.1267 0.2534 0.3309 1 0.0
Sr11 Sr+2 0.2539 0.2458 0.1217 1 0.0
Sr8 Sr+2 0.1302 0.2413 0.06 1 0.0
Ga5 Ga+3 0.1852 0.5082 0.2357 1 0.0
Ga3 Ga+3 0.0735 0.9926 0.1519 1 0.0
O17 O-2 0.004 0.5039 0.8756 1 0.0
O9 O-2 0.0656 0.1606 0.2215 1 0.0
O11 O-2 0.0623 0.7607 -0.0618 1 0.0
O12 O-2 0.1273 0.9891 0.155 1 0.0
Sr2 Sr+2 0.12 0.7057 0.0762 1 0.0
Sr9 Sr+2 0 0.7069 0.25 1 0.0
O10 O-2 0.0817 0.4883 0.8253 1 0.0
Ga6 Ga+3 0.1948 0.4916 0.4644 1 0.0
O15 O-2 0.1142 0.0383 -0.072 1 0.0
Ga1 Ga+3 0.0564 0.5366 -0.0902 1 0.0
O3 O-2 0.0225 0.0753 0.8572 1 0.0
Sr6 Sr+2 0.1241 0.7511 0.3177 1 0.0
O1 O-2 0.1838 0.0548 0.3229 1 0.0
Ga2 Ga+3 0.064 0.9897 -0.0682 1 0.0
O4 O-2 0.0647 0.7672 0.167 1 0.0
O13 O-2 0.2463 0.5086 0.5186 1 0.0
Sr10 Sr+2 0 0.1555 0.25 1 0.0
Sr3 Sr+2 0.0646 0.4509 0.1667 1 0.0
Ga4 Ga+3 0.1798 0.9728 0.2149 1 0.0
O2 O-2 0.1675 0.318 0.4931 1 0.0
O7 O-2 0.1891 0.4626 0.3472 1 0.0
O18 O-2 0.1735 0.7079 0.4647 1 0.0
Sr7 Sr+2 0.2502 0.2264 0.3531 1 0.0
Sr4 Sr+2 0.0031 0.7553 0.0272 1 0.0
O5 O-2 0.229 0.4395 0.2071 1 0.0
Sr5 Sr+2 0.187 0.0213 0.4794 1 0.0
O8 O-2 0.1358 0.4486 0.1798 1 0.0
O14 O-2 0.073 0.4437 0.016 1 0.0
O16 O-2 0.1867 0.7421 0.231 1 0.0
O6 O-2 0.0516 0.0464 0.0381 1 0.0
O19 O-2 0.2031 0.0403 0.1324 1 0.0
